data_4075071
loop_
_publ_author_name
'S\'anchez-Nieves, Javier'
'Royo, Pascual'
'Mosquera, Marta E. G.'

_publ_section_title
;
 Synthesis of the Cation Complex [TaCp*Me3]+and a Comparison of Its
 Reactivity with That of [TaCp*Me4]&#x2020;
;
_journal_issue 9
_journal_name_full Organometallics
_journal_page_first 2331
_journal_paper_doi 10.1021/om060027c
_journal_volume 25
_journal_year 2006
_chemical_formula_sum 'C68 H54 B2 F30 O Ta2'
_chemical_formula_weight 1840.63
_chemical_name_systematic
;
 ?
;
_space_group_IT_number 2
_symmetry_cell_setting triclinic
_symmetry_Int_Tables_number 2
_symmetry_space_group_name_Hall '-P 1'
_symmetry_space_group_name_H-M 'P -1'
_atom_sites_solution_hydrogens geom
_atom_sites_solution_primary direct
_atom_sites_solution_secondary difmap
_audit_creation_method SHELXL-97
_cell_angle_alpha 81.144(18)
_cell_angle_beta 88.494(9)
_cell_angle_gamma 79.818(15)
_cell_formula_units_Z 2
_cell_length_a 13.5223(12)
_cell_length_b 15.006(3)
_cell_length_c 17.416(4)
_cell_measurement_reflns_used 80
_cell_measurement_temperature 200(2)
_cell_measurement_theta_max 21.778
_cell_measurement_theta_min 4.162
_cell_volume 3436.9(11)
_computing_cell_refinement 'Dirax/lsq (Duisenberg & Schreurs, 1989-2000)'
_computing_data_collection 'Collect (Nonius BV, 1997-2000)'
_computing_data_reduction 'EvalCCD (Duisenberg & Schreurs 1990-2000)'
_computing_molecular_graphics 'Ortep-3 for Windows (Farrugia, 1997)'
_computing_publication_material 'WinGX publication routines (Farrugia, 1999)'
_computing_structure_refinement 'SHELXL-97 (Sheldrick, 1997)'
_computing_structure_solution 'SHELXS-97 (Sheldrick, 1997)'
_diffrn_ambient_temperature 200(2)
_diffrn_measured_fraction_theta_full 0.996
_diffrn_measured_fraction_theta_max 0.996
_diffrn_measurement_device '95mm CCD camera on \k-goniostat'
_diffrn_measurement_device_type KappaCCD
_diffrn_measurement_method CCD
_diffrn_orient_matrix_type X=UH
_diffrn_orient_matrix_UB_11 0.01
_diffrn_orient_matrix_UB_12 0
_diffrn_orient_matrix_UB_13 0
_diffrn_orient_matrix_UB_21 0
_diffrn_orient_matrix_UB_22 0.01
_diffrn_orient_matrix_UB_23 0
_diffrn_orient_matrix_UB_31 0
_diffrn_orient_matrix_UB_32 0
_diffrn_orient_matrix_UB_33 0.01
_diffrn_radiation_monochromator graphite
_diffrn_radiation_probe x-ray
_diffrn_radiation_source 'fine-focus sealed tube'
_diffrn_radiation_type MoK\a
_diffrn_radiation_wavelength 0.71073
_diffrn_reflns_av_R_equivalents 0.0517
_diffrn_reflns_av_sigmaI/netI 0.0988
_diffrn_reflns_limit_h_max 16
_diffrn_reflns_limit_h_min -17
_diffrn_reflns_limit_k_max 19
_diffrn_reflns_limit_k_min -19
_diffrn_reflns_limit_l_max 22
_diffrn_reflns_limit_l_min -22
_diffrn_reflns_number 26386
_diffrn_reflns_theta_full 27.50
_diffrn_reflns_theta_max 27.50
_diffrn_reflns_theta_min 3.55
_exptl_absorpt_coefficient_mu 3.306
_exptl_absorpt_correction_T_max 0.506
_exptl_absorpt_correction_T_min 0.371
_exptl_absorpt_correction_type multi-scan
_exptl_absorpt_process_details
;
 R.H. Blessing, Acta Cryst. (1995), A51, 33-38
;
_exptl_crystal_colour yellow
_exptl_crystal_density_diffrn 1.779
_exptl_crystal_density_method 'not measured'
_exptl_crystal_description prism
_exptl_crystal_F_000 1792
_exptl_crystal_size_max 0.33
_exptl_crystal_size_mid 0.289
_exptl_crystal_size_min 0.204
_refine_diff_density_max 1.135
_refine_diff_density_min -0.820
_refine_diff_density_rms 0.117
_refine_ls_extinction_method none
_refine_ls_goodness_of_fit_ref 0.978
_refine_ls_hydrogen_treatment noref
_refine_ls_matrix_type full
_refine_ls_number_parameters 922
_refine_ls_number_reflns 15731
_refine_ls_number_restraints 0
_refine_ls_restrained_S_all 0.978
_refine_ls_R_factor_all 0.0968
_refine_ls_R_factor_gt 0.0404
_refine_ls_shift/su_max 0.001
_refine_ls_shift/su_mean 0.000
_refine_ls_structure_factor_coef Fsqd
_refine_ls_weighting_details 'calc w=1/[\s^2^(Fo^2^)+(0.0233P)^2^+0.0000P] where P=(Fo^2^+2Fc^2^)/3'
_refine_ls_weighting_scheme calc
_refine_ls_wR_factor_gt 0.0673
_refine_ls_wR_factor_ref 0.0782
_reflns_number_gt 9629
_reflns_number_total 15731
_reflns_threshold_expression >2sigma(I)
_cod_data_source_file om060027csi20060228_115530.cif
_cod_data_source_block 3
_cod_original_cell_volume 3436.8(11)
_cod_original_sg_symbol_H-M P-1
_cod_database_code 4075071

loop_
_symmetry_equiv_pos_as_xyz
'x, y, z'
'-x, -y, -z'

loop_
_atom_site_label
_atom_site_type_symbol
_atom_site_fract_x
_atom_site_fract_y
_atom_site_fract_z
_atom_site_U_iso_or_equiv
_atom_site_adp_type
_atom_site_occupancy
_atom_site_symmetry_multiplicity
_atom_site_calc_flag
_atom_site_refinement_flags
_atom_site_disorder_assembly
_atom_site_disorder_group
Ta1 Ta 0.601943(14) 0.356834(15) 0.252007(13) 0.03379(7) Uani 1 1 d . . .
Ta2 Ta 0.819686(14) 0.154472(14) 0.270236(12) 0.03189(6) Uani 1 1 d . . .
O1 O 0.7129(2) 0.2575(2) 0.25529(19) 0.0405(8) Uani 1 1 d . . .
C1 C 0.4440(4) 0.3885(4) 0.1788(3) 0.0404(13) Uani 1 1 d . . .
C2 C 0.4798(3) 0.2912(4) 0.1944(3) 0.0353(12) Uani 1 1 d . . .
C3 C 0.4765(3) 0.2624(3) 0.2762(3) 0.0342(12) Uani 1 1 d . . .
C4 C 0.4393(3) 0.3418(3) 0.3119(3) 0.0318(11) Uani 1 1 d . . .
C5 C 0.4199(3) 0.4191(3) 0.2517(3) 0.0353(12) Uani 1 1 d . . .
C6 C 0.6226(4) 0.4123(4) 0.3540(3) 0.0637(18) Uani 1 1 d . . .
H6A H 0.6093 0.3693 0.3998 0.096 Uiso 1 1 calc R . .
H6B H 0.5763 0.4705 0.3535 0.096 Uiso 1 1 calc R . .
H6C H 0.6920 0.4228 0.3560 0.096 Uiso 1 1 calc R . .
C7 C 0.6357(4) 0.4610(4) 0.1632(3) 0.0584(16) Uani 1 1 d . . .
H7A H 0.6280 0.4429 0.1123 0.088 Uiso 1 1 calc R . .
H7B H 0.7050 0.4697 0.1693 0.088 Uiso 1 1 calc R . .
H7C H 0.5897 0.5184 0.1670 0.088 Uiso 1 1 calc R . .
C10 C 0.7962(4) 0.5834(4) 0.3889(3) 0.0458(14) Uani 1 1 d . . .
H10A H 0.7288 0.5901 0.3671 0.069 Uiso 1 1 calc R . .
H10B H 0.7914 0.5831 0.4452 0.069 Uiso 1 1 calc R . .
H10C H 0.8368 0.5258 0.3782 0.069 Uiso 1 1 calc R . .
C11 C 0.4249(4) 0.4447(5) 0.0989(3) 0.0662(19) Uani 1 1 d . . .
H11A H 0.4485 0.4063 0.0591 0.099 Uiso 1 1 calc R . .
H11B H 0.4611 0.4965 0.0937 0.099 Uiso 1 1 calc R . .
H11C H 0.3527 0.4678 0.0921 0.099 Uiso 1 1 calc R . .
C12 C 0.5108(4) 0.2281(4) 0.1350(3) 0.0601(17) Uani 1 1 d . . .
H12A H 0.5068 0.2641 0.0828 0.090 Uiso 1 1 calc R . .
H12B H 0.4658 0.1832 0.1382 0.090 Uiso 1 1 calc R . .
H12C H 0.5800 0.1962 0.1454 0.090 Uiso 1 1 calc R . .
C13 C 0.5003(4) 0.1666(3) 0.3187(3) 0.0448(14) Uani 1 1 d . . .
H13A H 0.4919 0.1674 0.3746 0.067 Uiso 1 1 calc R . .
H13B H 0.5699 0.1400 0.3080 0.067 Uiso 1 1 calc R . .
H13C H 0.4548 0.1296 0.3013 0.067 Uiso 1 1 calc R . .
C14 C 0.4133(4) 0.3433(4) 0.3973(3) 0.0456(14) Uani 1 1 d . . .
H14A H 0.4336 0.2819 0.4266 0.068 Uiso 1 1 calc R . .
H14B H 0.3407 0.3629 0.4026 0.068 Uiso 1 1 calc R . .
H14C H 0.4489 0.3863 0.4175 0.068 Uiso 1 1 calc R . .
C15 C 0.3773(4) 0.5174(4) 0.2623(4) 0.0608(17) Uani 1 1 d . . .
H15A H 0.3680 0.5209 0.3178 0.091 Uiso 1 1 calc R . .
H15B H 0.3125 0.5369 0.2356 0.091 Uiso 1 1 calc R . .
H15C H 0.4241 0.5576 0.2404 0.091 Uiso 1 1 calc R . .
C9 C 0.7843(4) 0.0701(4) 0.1916(4) 0.0607(17) Uani 1 1 d . . .
H9A H 0.7952 0.0985 0.1382 0.091 Uiso 1 1 calc R . .
H9B H 0.7138 0.0630 0.1982 0.091 Uiso 1 1 calc R . .
H9C H 0.8275 0.0099 0.2021 0.091 Uiso 1 1 calc R . .
C8 C 0.7901(4) 0.0787(4) 0.3799(3) 0.0598(17) Uani 1 1 d . . .
H8A H 0.8043 0.1116 0.4217 0.090 Uiso 1 1 calc R . .
H8B H 0.8331 0.0182 0.3862 0.090 Uiso 1 1 calc R . .
H8C H 0.7194 0.0715 0.3824 0.090 Uiso 1 1 calc R . .
C30 C 0.2638(4) 0.9519(4) 0.1194(3) 0.0576(17) Uani 1 1 d . . .
H30A H 0.2593 0.9528 0.0632 0.086 Uiso 1 1 calc R . .
H30B H 0.2892 1.0063 0.1294 0.086 Uiso 1 1 calc R . .
H30C H 0.1969 0.9520 0.1426 0.086 Uiso 1 1 calc R . .
C20 C 0.9747(3) 0.1481(3) 0.1972(3) 0.0333(12) Uani 1 1 d . . .
C21 C 0.9993(3) 0.0813(4) 0.2649(3) 0.0379(12) Uani 1 1 d . . .
C22 C 0.9840(3) 0.1292(4) 0.3303(3) 0.0354(12) Uani 1 1 d . . .
C23 C 0.9538(3) 0.2246(3) 0.3029(3) 0.0291(11) Uani 1 1 d . . .
C24 C 0.9477(3) 0.2367(3) 0.2205(3) 0.0300(11) Uani 1 1 d . . .
C25 C 0.9236(4) 0.3276(3) 0.1668(3) 0.0398(12) Uani 1 1 d . . .
H25A H 0.9245 0.3165 0.1127 0.060 Uiso 1 1 calc R . .
H25B H 0.9738 0.3654 0.1737 0.060 Uiso 1 1 calc R . .
H25C H 0.8568 0.3595 0.1792 0.060 Uiso 1 1 calc R . .
C26 C 0.9315(4) 0.2988(4) 0.3535(3) 0.0461(14) Uani 1 1 d . . .
H26A H 0.9117 0.3583 0.3208 0.069 Uiso 1 1 calc R . .
H26B H 0.9916 0.2997 0.3834 0.069 Uiso 1 1 calc R . .
H26C H 0.8766 0.2866 0.3893 0.069 Uiso 1 1 calc R . .
C27 C 1.0297(4) -0.0215(4) 0.2694(4) 0.0536(16) Uani 1 1 d . . .
H27A H 1.0413 -0.0495 0.3238 0.080 Uiso 1 1 calc R . .
H27B H 1.0915 -0.0352 0.2395 0.080 Uiso 1 1 calc R . .
H27C H 0.9760 -0.0462 0.2478 0.080 Uiso 1 1 calc R . .
C28 C 0.9880(4) 0.1298(4) 0.1132(3) 0.0517(15) Uani 1 1 d . . .
H28A H 0.9664 0.1869 0.0777 0.078 Uiso 1 1 calc R . .
H28B H 0.9472 0.0845 0.1043 0.078 Uiso 1 1 calc R . .
H28C H 1.0589 0.1063 0.1038 0.078 Uiso 1 1 calc R . .
C29 C 1.0159(4) 0.0866(4) 0.4123(3) 0.0548(16) Uani 1 1 d . . .
H29A H 1.0336 0.0199 0.4151 0.082 Uiso 1 1 calc R . .
H29B H 0.9605 0.1013 0.4481 0.082 Uiso 1 1 calc R . .
H29C H 1.0744 0.1108 0.4268 0.082 Uiso 1 1 calc R . .
C31 C 0.9656(4) 0.6625(3) 0.3836(3) 0.0312(11) Uani 1 1 d . . .
C32 C 1.0078(4) 0.7312(3) 0.4082(3) 0.0353(12) Uani 1 1 d . . .
C33 C 1.1077(4) 0.7210(4) 0.4320(3) 0.0459(14) Uani 1 1 d . . .
C34 C 1.1707(4) 0.6394(5) 0.4315(3) 0.0476(15) Uani 1 1 d . . .
C35 C 1.1349(4) 0.5670(4) 0.4077(3) 0.0449(14) Uani 1 1 d . . .
C36 C 1.0359(4) 0.5805(4) 0.3841(3) 0.0400(13) Uani 1 1 d . . .
C41 C 0.3584(4) 0.8473(3) 0.2533(3) 0.0377(12) Uani 1 1 d . . .
C42 C 0.4175(4) 0.7698(4) 0.2948(3) 0.0420(13) Uani 1 1 d . . .
C43 C 0.4338(4) 0.7527(4) 0.3742(3) 0.0460(14) Uani 1 1 d . . .
C44 C 0.3884(4) 0.8169(4) 0.4180(3) 0.0503(15) Uani 1 1 d . . .
C45 C 0.3310(4) 0.8964(4) 0.3826(3) 0.0476(14) Uani 1 1 d . . .
C46 C 0.3186(4) 0.9103(4) 0.3024(3) 0.0417(13) Uani 1 1 d . . .
C51 C 0.8710(3) 0.6737(3) 0.2535(3) 0.0286(10) Uani 1 1 d . . .
C52 C 0.9063(4) 0.7478(4) 0.2106(3) 0.0371(12) Uani 1 1 d . . .
C53 C 0.9295(4) 0.7580(4) 0.1326(3) 0.0420(13) Uani 1 1 d . . .
C54 C 0.9166(4) 0.6889(4) 0.0903(3) 0.0429(13) Uani 1 1 d . . .
C55 C 0.8824(4) 0.6131(4) 0.1296(3) 0.0403(13) Uani 1 1 d . . .
C56 C 0.8608(4) 0.6066(3) 0.2081(3) 0.0343(11) Uani 1 1 d . . .
C61 C 0.4567(4) 0.8533(3) 0.1197(3) 0.0383(12) Uani 1 1 d . . .
C62 C 0.5033(4) 0.9299(4) 0.1127(3) 0.0463(14) Uani 1 1 d . . .
C63 C 0.5985(5) 0.9340(4) 0.0814(3) 0.0498(15) Uani 1 1 d . . .
C64 C 0.6543(4) 0.8572(4) 0.0566(3) 0.0455(14) Uani 1 1 d . . .
C65 C 0.6138(4) 0.7775(4) 0.0638(3) 0.0412(13) Uani 1 1 d . . .
C66 C 0.5179(4) 0.7792(4) 0.0943(3) 0.0388(12) Uani 1 1 d . . .
C71 C 0.7710(3) 0.7618(3) 0.3688(3) 0.0311(11) Uani 1 1 d . . .
C72 C 0.7013(4) 0.8196(3) 0.3171(3) 0.0344(12) Uani 1 1 d . . .
C73 C 0.6303(4) 0.8898(4) 0.3392(3) 0.0430(13) Uani 1 1 d . . .
C74 C 0.6223(4) 0.9049(3) 0.4148(3) 0.0415(13) Uani 1 1 d . . .
C75 C 0.6871(4) 0.8485(4) 0.4684(3) 0.0428(13) Uani 1 1 d . . .
C76 C 0.7586(4) 0.7791(3) 0.4459(3) 0.0349(12) Uani 1 1 d . . .
C81 C 0.2858(4) 0.7759(3) 0.1349(3) 0.0362(12) Uani 1 1 d . . .
C82 C 0.2259(4) 0.7240(4) 0.1830(3) 0.0399(13) Uani 1 1 d . . .
C83 C 0.1754(4) 0.6588(4) 0.1582(3) 0.0471(14) Uani 1 1 d . . .
C84 C 0.1826(4) 0.6447(4) 0.0818(4) 0.0519(16) Uani 1 1 d . . .
C85 C 0.2369(4) 0.6978(4) 0.0309(3) 0.0505(15) Uani 1 1 d . . .
C86 C 0.2849(4) 0.7594(4) 0.0569(3) 0.0470(14) Uani 1 1 d . . .
B1 B 0.8498(4) 0.6700(4) 0.3488(3) 0.0307(13) Uani 1 1 d . . .
B3 B 0.3416(5) 0.8581(4) 0.1585(3) 0.0438(15) Uani 1 1 d . . .
F32 F 0.9528(2) 0.8168(2) 0.41021(16) 0.0458(7) Uani 1 1 d . . .
F33 F 1.1423(2) 0.7938(2) 0.45413(18) 0.0656(10) Uani 1 1 d . . .
F34 F 1.2679(2) 0.6289(3) 0.45438(19) 0.0736(11) Uani 1 1 d . . .
F35 F 1.1967(2) 0.4870(2) 0.40423(19) 0.0651(10) Uani 1 1 d . . .
F36 F 1.0083(2) 0.5079(2) 0.35714(17) 0.0514(8) Uani 1 1 d . . .
F42 F 0.4635(2) 0.7013(2) 0.25471(17) 0.0545(8) Uani 1 1 d . . .
F43 F 0.4889(3) 0.6735(2) 0.40934(19) 0.0699(10) Uani 1 1 d . . .
F44 F 0.3984(3) 0.8024(3) 0.49693(18) 0.0759(11) Uani 1 1 d . . .
F45 F 0.2856(3) 0.9612(2) 0.42505(19) 0.0735(11) Uani 1 1 d . . .
F46 F 0.2616(3) 0.9928(2) 0.27278(17) 0.0595(9) Uani 1 1 d . . .
F52 F 0.9200(2) 0.81937(19) 0.24682(16) 0.0504(8) Uani 1 1 d . . .
F53 F 0.9632(3) 0.8328(2) 0.09528(17) 0.0626(10) Uani 1 1 d . . .
F54 F 0.9375(3) 0.6957(2) 0.01365(16) 0.0622(9) Uani 1 1 d . . .
F55 F 0.8685(3) 0.5447(2) 0.08969(17) 0.0638(10) Uani 1 1 d . . .
F56 F 0.8275(2) 0.5285(2) 0.24059(16) 0.0512(8) Uani 1 1 d . . .
F62 F 0.4565(3) 1.0089(2) 0.13786(18) 0.0625(9) Uani 1 1 d . . .
F63 F 0.6370(3) 1.0120(2) 0.07689(19) 0.0697(10) Uani 1 1 d . . .
F64 F 0.7473(2) 0.8582(2) 0.02611(18) 0.0653(10) Uani 1 1 d . . .
F65 F 0.6666(2) 0.7011(2) 0.04060(18) 0.0556(8) Uani 1 1 d . . .
F66 F 0.4854(2) 0.69574(19) 0.09868(17) 0.0465(8) Uani 1 1 d . . .
F72 F 0.6997(2) 0.8109(2) 0.24074(16) 0.0504(8) Uani 1 1 d . . .
F73 F 0.5669(2) 0.9454(2) 0.28422(18) 0.0586(9) Uani 1 1 d . . .
F74 F 0.5529(3) 0.9732(2) 0.43646(19) 0.0646(10) Uani 1 1 d . . .
F75 F 0.6813(3) 0.8609(2) 0.54456(17) 0.0619(9) Uani 1 1 d . . .
F76 F 0.8194(2) 0.7263(2) 0.50281(15) 0.0480(8) Uani 1 1 d . . .
F82 F 0.2154(2) 0.7321(2) 0.25928(16) 0.0534(8) Uani 1 1 d . . .
F83 F 0.1221(2) 0.6100(2) 0.20992(19) 0.0638(9) Uani 1 1 d . . .
F84 F 0.1359(3) 0.5819(3) 0.0574(2) 0.0760(11) Uani 1 1 d . . .
F85 F 0.2462(3) 0.6847(3) -0.04515(19) 0.0771(11) Uani 1 1 d . . .
F86 F 0.3352(2) 0.8099(2) 0.00174(16) 0.0581(9) Uani 1 1 d . . .
C1D C 0.8078(10) 0.7138(13) 0.7023(8) 0.041(4) Uiso 0.50 1 d P A 1
H1D H 0.8160 0.7148 0.6479 0.049 Uiso 0.50 1 calc PR A 1
C2D C 0.8313(9) 0.6319(12) 0.7523(10) 0.039(3) Uiso 0.50 1 d P A 1
H2D H 0.8540 0.5772 0.7310 0.047 Uiso 0.50 1 calc PR A 1
C3D C 0.8227(10) 0.6266(10) 0.8338(12) 0.046(4) Uiso 0.50 1 d P A 1
H3D H 0.8399 0.5698 0.8672 0.055 Uiso 0.50 1 calc PR A 1
C4D C 0.7877(13) 0.7086(15) 0.8639(10) 0.053(5) Uiso 0.50 1 d P A 1
H4D H 0.7806 0.7083 0.9184 0.063 Uiso 0.50 1 calc PR A 1
C5D C 0.7633(14) 0.7913(16) 0.8116(12) 0.055(6) Uiso 0.50 1 d P A 1
H5D H 0.7399 0.8467 0.8317 0.066 Uiso 0.50 1 calc PR A 1
C6D C 0.7727(10) 0.7937(10) 0.7312(10) 0.043(4) Uiso 0.50 1 d P A 1
H6D H 0.7551 0.8498 0.6970 0.051 Uiso 0.50 1 calc PR A 1
C1D' C 0.8186(10) 0.6774(14) 0.7170(11) 0.049(4) Uiso 0.50 1 d P B 2
H1D' H 0.8319 0.6567 0.6682 0.059 Uiso 0.50 1 calc PR B 2
C2D' C 0.7821(13) 0.7671(16) 0.7182(10) 0.060(5) Uiso 0.50 1 d P B 2
H2D' H 0.7699 0.8083 0.6709 0.072 Uiso 0.50 1 calc PR B 2
C3D' C 0.7620(13) 0.7993(13) 0.7903(13) 0.050(6) Uiso 0.50 1 d P B 2
H3D' H 0.7368 0.8622 0.7921 0.060 Uiso 0.50 1 calc PR B 2
C4D' C 0.7798(11) 0.7380(13) 0.8572(11) 0.047(5) Uiso 0.50 1 d P B 2
H4D' H 0.7676 0.7590 0.9059 0.056 Uiso 0.50 1 calc PR B 2
C5D' C 0.8145(13) 0.6475(16) 0.8554(10) 0.068(6) Uiso 0.50 1 d P B 2
H5D' H 0.8234 0.6059 0.9027 0.081 Uiso 0.50 1 calc PR B 2
C6D' C 0.8374(10) 0.6148(10) 0.7842(13) 0.057(4) Uiso 0.50 1 d P B 2
H6D' H 0.8645 0.5523 0.7824 0.068 Uiso 0.50 1 calc PR B 2

loop_
_atom_site_aniso_label
_atom_site_aniso_U_11
_atom_site_aniso_U_22
_atom_site_aniso_U_33
_atom_site_aniso_U_23
_atom_site_aniso_U_13
_atom_site_aniso_U_12
Ta1 0.02476(12) 0.03114(13) 0.04640(15) -0.00639(10) -0.00108(10) -0.00683(9)
Ta2 0.02425(11) 0.03132(13) 0.04016(14) -0.00308(10) 0.00168(9) -0.00730(9)
O1 0.0272(17) 0.043(2) 0.050(2) -0.0004(16) 0.0013(15) -0.0069(15)
C1 0.028(3) 0.052(4) 0.041(3) 0.003(3) -0.004(2) -0.014(3)
C2 0.026(3) 0.046(3) 0.039(3) -0.017(2) 0.002(2) -0.013(2)
C3 0.021(2) 0.035(3) 0.049(3) -0.011(2) 0.001(2) -0.009(2)
C4 0.025(2) 0.030(3) 0.040(3) -0.004(2) -0.002(2) -0.006(2)
C5 0.022(2) 0.035(3) 0.047(3) -0.003(2) -0.002(2) -0.004(2)
C6 0.043(3) 0.078(5) 0.078(5) -0.038(4) -0.008(3) -0.009(3)
C7 0.042(3) 0.042(4) 0.088(5) 0.006(3) 0.003(3) -0.015(3)
C10 0.056(4) 0.043(3) 0.039(3) -0.003(3) 0.009(3) -0.017(3)
C11 0.057(4) 0.089(5) 0.048(4) 0.014(3) -0.017(3) -0.020(4)
C12 0.051(4) 0.080(5) 0.062(4) -0.040(4) 0.013(3) -0.024(3)
C13 0.037(3) 0.027(3) 0.067(4) -0.002(3) 0.009(3) -0.003(2)
C14 0.038(3) 0.054(4) 0.043(3) -0.010(3) 0.004(2) -0.002(3)
C15 0.043(3) 0.044(4) 0.090(5) -0.009(3) -0.005(3) 0.007(3)
C9 0.038(3) 0.053(4) 0.099(5) -0.031(4) -0.003(3) -0.012(3)
C8 0.040(3) 0.062(4) 0.069(4) 0.012(3) 0.013(3) -0.007(3)
C30 0.070(4) 0.054(4) 0.038(3) 0.002(3) 0.012(3) 0.008(3)
C20 0.019(2) 0.039(3) 0.045(3) -0.010(3) 0.004(2) -0.011(2)
C21 0.022(3) 0.035(3) 0.057(4) -0.012(3) 0.006(2) -0.002(2)
C22 0.023(3) 0.044(3) 0.036(3) 0.007(2) -0.004(2) -0.007(2)
C23 0.024(2) 0.037(3) 0.028(3) -0.008(2) -0.004(2) -0.006(2)
C24 0.020(2) 0.031(3) 0.037(3) 0.003(2) 0.003(2) -0.007(2)
C25 0.042(3) 0.035(3) 0.041(3) 0.005(2) -0.003(2) -0.012(2)
C26 0.049(3) 0.048(4) 0.047(3) -0.018(3) -0.005(3) -0.013(3)
C27 0.032(3) 0.051(4) 0.082(5) -0.024(3) 0.010(3) -0.008(3)
C28 0.057(4) 0.061(4) 0.039(3) -0.011(3) 0.013(3) -0.012(3)
C29 0.049(3) 0.067(4) 0.042(3) 0.007(3) -0.006(3) -0.004(3)
C31 0.042(3) 0.032(3) 0.019(2) -0.002(2) 0.002(2) -0.007(2)
C32 0.040(3) 0.038(3) 0.027(3) 0.000(2) 0.009(2) -0.008(2)
C33 0.053(4) 0.063(4) 0.028(3) -0.009(3) 0.005(3) -0.024(3)
C34 0.035(3) 0.079(5) 0.027(3) 0.000(3) 0.000(2) -0.013(3)
C35 0.048(3) 0.048(4) 0.032(3) 0.000(3) 0.001(3) 0.005(3)
C36 0.051(3) 0.039(3) 0.029(3) -0.004(2) 0.002(2) -0.006(3)
C41 0.040(3) 0.035(3) 0.036(3) -0.001(2) 0.006(2) -0.006(2)
C42 0.049(3) 0.036(3) 0.041(3) -0.005(3) 0.003(3) -0.012(3)
C43 0.052(4) 0.044(4) 0.038(3) 0.001(3) -0.004(3) -0.004(3)
C44 0.057(4) 0.066(4) 0.030(3) -0.004(3) -0.008(3) -0.018(3)
C45 0.056(4) 0.050(4) 0.039(3) -0.018(3) 0.004(3) -0.007(3)
C46 0.043(3) 0.041(3) 0.041(3) -0.004(3) 0.003(2) -0.010(3)
C51 0.033(3) 0.024(3) 0.029(3) -0.005(2) 0.000(2) -0.004(2)
C52 0.044(3) 0.039(3) 0.029(3) -0.004(2) -0.004(2) -0.010(2)
C53 0.040(3) 0.044(3) 0.040(3) 0.003(3) 0.004(2) -0.010(3)
C54 0.042(3) 0.055(4) 0.027(3) -0.002(3) -0.002(2) -0.001(3)
C55 0.049(3) 0.036(3) 0.034(3) -0.016(2) -0.002(2) 0.005(3)
C56 0.038(3) 0.033(3) 0.032(3) -0.005(2) -0.003(2) -0.005(2)
C61 0.049(3) 0.034(3) 0.031(3) -0.005(2) 0.005(2) -0.008(3)
C62 0.068(4) 0.038(3) 0.034(3) -0.002(3) 0.002(3) -0.014(3)
C63 0.071(4) 0.043(4) 0.039(3) 0.003(3) -0.002(3) -0.028(3)
C64 0.039(3) 0.062(4) 0.036(3) 0.007(3) -0.003(2) -0.020(3)
C65 0.045(3) 0.053(4) 0.025(3) -0.003(3) 0.000(2) -0.010(3)
C66 0.046(3) 0.037(3) 0.034(3) -0.004(2) -0.001(2) -0.008(3)
C71 0.035(3) 0.030(3) 0.028(3) -0.004(2) 0.006(2) -0.007(2)
C72 0.042(3) 0.032(3) 0.033(3) -0.015(2) 0.007(2) -0.010(2)
C73 0.043(3) 0.034(3) 0.050(4) -0.005(3) 0.006(3) -0.004(3)
C74 0.053(3) 0.025(3) 0.048(3) -0.012(2) 0.018(3) -0.008(3)
C75 0.062(4) 0.042(3) 0.029(3) -0.010(2) 0.016(3) -0.020(3)
C76 0.044(3) 0.031(3) 0.029(3) -0.003(2) 0.005(2) -0.007(2)
C81 0.035(3) 0.042(3) 0.027(3) -0.002(2) -0.001(2) 0.003(2)
C82 0.033(3) 0.049(3) 0.032(3) -0.001(2) 0.000(2) 0.006(2)
C83 0.030(3) 0.048(4) 0.059(4) 0.005(3) -0.007(3) -0.004(3)
C84 0.036(3) 0.050(4) 0.072(5) -0.016(3) -0.012(3) -0.007(3)
C85 0.044(3) 0.063(4) 0.045(4) -0.015(3) -0.017(3) 0.001(3)
C86 0.036(3) 0.069(4) 0.033(3) -0.005(3) 0.003(2) -0.003(3)
B1 0.042(3) 0.027(3) 0.023(3) -0.004(2) -0.001(2) -0.005(3)
B3 0.053(4) 0.037(4) 0.036(4) 0.001(3) 0.011(3) 0.000(3)
F32 0.0551(19) 0.0371(18) 0.0494(19) -0.0151(14) 0.0015(15) -0.0123(15)
F33 0.067(2) 0.088(3) 0.059(2) -0.0284(19) 0.0010(17) -0.044(2)
F34 0.041(2) 0.113(3) 0.066(2) -0.011(2) -0.0102(17) -0.011(2)
F35 0.050(2) 0.070(3) 0.065(2) -0.0093(18) -0.0003(17) 0.0173(18)
F36 0.063(2) 0.0330(18) 0.058(2) -0.0159(15) -0.0091(16) 0.0021(15)
F42 0.073(2) 0.0373(19) 0.0473(19) -0.0044(15) -0.0005(16) 0.0037(16)
F43 0.080(3) 0.066(3) 0.053(2) 0.0024(18) -0.0148(18) 0.008(2)
F44 0.088(3) 0.097(3) 0.039(2) -0.0136(19) -0.0120(18) -0.002(2)
F45 0.096(3) 0.073(3) 0.052(2) -0.0332(19) 0.0047(19) 0.003(2)
F46 0.078(2) 0.044(2) 0.050(2) -0.0094(16) 0.0047(17) 0.0109(17)
F52 0.082(2) 0.0365(18) 0.0388(17) -0.0070(14) 0.0036(16) -0.0269(17)
F53 0.081(2) 0.063(2) 0.0441(19) 0.0129(17) 0.0063(17) -0.035(2)
F54 0.079(2) 0.077(3) 0.0244(17) -0.0052(16) 0.0069(15) 0.0007(19)
F55 0.101(3) 0.053(2) 0.043(2) -0.0263(17) -0.0015(18) -0.013(2)
F56 0.080(2) 0.0376(18) 0.0429(18) -0.0119(14) 0.0013(16) -0.0241(17)
F62 0.092(3) 0.040(2) 0.057(2) -0.0135(16) 0.0110(18) -0.0133(18)
F63 0.093(3) 0.061(2) 0.064(2) -0.0017(18) 0.0004(19) -0.044(2)
F64 0.0427(19) 0.087(3) 0.063(2) 0.0110(19) 0.0023(16) -0.0224(18)
F65 0.0432(18) 0.056(2) 0.063(2) -0.0114(17) 0.0106(16) 0.0037(16)
F66 0.0443(18) 0.0354(18) 0.063(2) -0.0152(15) 0.0087(15) -0.0104(14)
F72 0.057(2) 0.055(2) 0.0323(17) -0.0103(14) -0.0074(14) 0.0146(16)
F73 0.059(2) 0.048(2) 0.061(2) -0.0091(17) -0.0021(17) 0.0131(17)
F74 0.075(2) 0.048(2) 0.067(2) -0.0218(18) 0.0264(19) 0.0085(18)
F75 0.087(3) 0.060(2) 0.043(2) -0.0236(16) 0.0235(17) -0.0132(19)
F76 0.060(2) 0.054(2) 0.0267(16) -0.0034(14) 0.0049(14) -0.0033(16)
F82 0.055(2) 0.071(2) 0.0331(17) 0.0004(16) 0.0066(14) -0.0149(17)
F83 0.051(2) 0.072(2) 0.066(2) 0.0110(18) -0.0010(17) -0.0227(18)
F84 0.066(2) 0.077(3) 0.091(3) -0.019(2) -0.018(2) -0.021(2)
F85 0.070(2) 0.119(3) 0.052(2) -0.033(2) -0.0038(18) -0.024(2)
F86 0.065(2) 0.079(3) 0.0307(17) -0.0052(16) 0.0081(15) -0.0183(19)

loop_
_atom_type_symbol
_atom_type_description
_atom_type_scat_dispersion_real
_atom_type_scat_dispersion_imag
_atom_type_scat_source
C C 0.0033 0.0016 'International Tables Vol C Tables 4.2.6.8 and 6.1.1.4'
H H 0.0000 0.0000 'International Tables Vol C Tables 4.2.6.8 and 6.1.1.4'
B B 0.0013 0.0007 'International Tables Vol C Tables 4.2.6.8 and 6.1.1.4'
O O 0.0106 0.0060 'International Tables Vol C Tables 4.2.6.8 and 6.1.1.4'
F F 0.0171 0.0103 'International Tables Vol C Tables 4.2.6.8 and 6.1.1.4'
Ta Ta -0.7052 6.5227 'International Tables Vol C Tables 4.2.6.8 and 6.1.1.4'

loop_
_geom_angle_atom_site_label_1
_geom_angle_atom_site_label_2
_geom_angle_atom_site_label_3
_geom_angle
O1 Ta1 C6 102.86(19)
O1 Ta1 C7 106.14(19)
C6 Ta1 C7 102.0(3)
O1 Ta1 C2 98.99(16)
C6 Ta1 C2 139.5(2)
C7 Ta1 C2 104.1(2)
O1 Ta1 C3 95.41(15)
C6 Ta1 C3 108.9(2)
C7 Ta1 C3 137.1(2)
C2 Ta1 C3 34.77(16)
O1 Ta1 C4 123.62(15)
C6 Ta1 C4 82.33(19)
C7 Ta1 C4 127.95(19)
C2 Ta1 C4 57.21(16)
C3 Ta1 C4 34.57(15)
O1 Ta1 C1 130.59(17)
C6 Ta1 C1 123.9(2)
C7 Ta1 C1 80.73(19)
C2 Ta1 C1 34.66(17)
C3 Ta1 C1 57.45(17)
C4 Ta1 C1 56.56(16)
O1 Ta1 C5 152.08(15)
C6 Ta1 C5 91.07(19)
C7 Ta1 C5 94.19(19)
C2 Ta1 C5 56.76(16)
C3 Ta1 C5 56.93(16)
C4 Ta1 C5 33.83(15)
C1 Ta1 C5 33.64(16)
O1 Ta2 C9 103.38(19)
O1 Ta2 C8 105.17(19)
C9 Ta2 C8 102.0(2)
O1 Ta2 C24 95.63(15)
C9 Ta2 C24 111.5(2)
C8 Ta2 C24 134.96(19)
O1 Ta2 C23 100.86(15)
C9 Ta2 C23 140.49(19)
C8 Ta2 C23 101.1(2)
C24 Ta2 C23 34.87(15)
O1 Ta2 C20 122.93(16)
C9 Ta2 C20 83.18(19)
C8 Ta2 C20 129.2(2)
C24 Ta2 C20 34.81(16)
C23 Ta2 C20 57.41(15)
O1 Ta2 C22 132.94(16)
C9 Ta2 C22 121.7(2)
C8 Ta2 C22 79.68(19)
C24 Ta2 C22 57.49(15)
C23 Ta2 C22 34.60(16)
C20 Ta2 C22 56.61(16)
O1 Ta2 C21 152.80(15)
C9 Ta2 C21 89.26(19)
C8 Ta2 C21 95.4(2)
C24 Ta2 C21 57.20(17)
C23 Ta2 C21 56.99(16)
C20 Ta2 C21 33.85(16)
C22 Ta2 C21 33.81(16)
Ta2 O1 Ta1 173.7(2)
C5 C1 C2 107.4(4)
C5 C1 C11 126.8(5)
C2 C1 C11 125.5(5)
C5 C1 Ta1 74.1(3)
C2 C1 Ta1 70.0(3)
C11 C1 Ta1 126.5(3)
C3 C2 C1 108.5(4)
C3 C2 C12 124.9(5)
C1 C2 C12 126.6(5)
C3 C2 Ta1 72.8(2)
C1 C2 Ta1 75.3(3)
C12 C2 Ta1 120.3(3)
C2 C3 C4 107.7(4)
C2 C3 C13 127.4(4)
C4 C3 C13 124.8(5)
C2 C3 Ta1 72.5(3)
C4 C3 Ta1 74.8(3)
C13 C3 Ta1 121.6(3)
C5 C4 C3 108.0(4)
C5 C4 C14 125.1(4)
C3 C4 C14 126.6(5)
C5 C4 Ta1 74.4(3)
C3 C4 Ta1 70.6(3)
C14 C4 Ta1 125.9(3)
C4 C5 C1 108.5(4)
C4 C5 C15 126.3(5)
C1 C5 C15 125.1(5)
C4 C5 Ta1 71.8(3)
C1 C5 Ta1 72.3(3)
C15 C5 Ta1 123.3(3)
Ta1 C6 H6A 109.5
Ta1 C6 H6B 109.5
H6A C6 H6B 109.5
Ta1 C6 H6C 109.5
H6A C6 H6C 109.5
H6B C6 H6C 109.5
Ta1 C7 H7A 109.5
Ta1 C7 H7B 109.5
H7A C7 H7B 109.5
Ta1 C7 H7C 109.5
H7A C7 H7C 109.5
H7B C7 H7C 109.5
B1 C10 H10A 109.5
B1 C10 H10B 109.5
H10A C10 H10B 109.5
B1 C10 H10C 109.5
H10A C10 H10C 109.5
H10B C10 H10C 109.5
C1 C11 H11A 109.5
C1 C11 H11B 109.5
H11A C11 H11B 109.5
C1 C11 H11C 109.5
H11A C11 H11C 109.5
H11B C11 H11C 109.5
C2 C12 H12A 109.5
C2 C12 H12B 109.5
H12A C12 H12B 109.5
C2 C12 H12C 109.5
H12A C12 H12C 109.5
H12B C12 H12C 109.5
C3 C13 H13A 109.5
C3 C13 H13B 109.5
H13A C13 H13B 109.5
C3 C13 H13C 109.5
H13A C13 H13C 109.5
H13B C13 H13C 109.5
C4 C14 H14A 109.5
C4 C14 H14B 109.5
H14A C14 H14B 109.5
C4 C14 H14C 109.5
H14A C14 H14C 109.5
H14B C14 H14C 109.5
C5 C15 H15A 109.5
C5 C15 H15B 109.5
H15A C15 H15B 109.5
C5 C15 H15C 109.5
H15A C15 H15C 109.5
H15B C15 H15C 109.5
Ta2 C9 H9A 109.5
Ta2 C9 H9B 109.5
H9A C9 H9B 109.5
Ta2 C9 H9C 109.5
H9A C9 H9C 109.5
H9B C9 H9C 109.5
Ta2 C8 H8A 109.5
Ta2 C8 H8B 109.5
H8A C8 H8B 109.5
Ta2 C8 H8C 109.5
H8A C8 H8C 109.5
H8B C8 H8C 109.5
B3 C30 H30A 109.5
B3 C30 H30B 109.5
H30A C30 H30B 109.5
B3 C30 H30C 109.5
H30A C30 H30C 109.5
H30B C30 H30C 109.5
C21 C20 C24 108.8(4)
C21 C20 C28 125.5(5)
C24 C20 C28 125.3(5)
C21 C20 Ta2 75.8(3)
C24 C20 Ta2 70.8(2)
C28 C20 Ta2 125.5(3)
C20 C21 C22 106.8(4)
C20 C21 C27 128.0(5)
C22 C21 C27 125.1(5)
C20 C21 Ta2 70.4(3)
C22 C21 Ta2 70.6(3)
C27 C21 Ta2 121.2(3)
C23 C22 C21 108.7(4)
C23 C22 C29 126.2(5)
C21 C22 C29 123.9(5)
C23 C22 Ta2 70.8(2)
C21 C22 Ta2 75.5(3)
C29 C22 Ta2 129.3(3)
C22 C23 C24 108.1(4)
C22 C23 C26 125.4(4)
C24 C23 C26 126.5(4)
C22 C23 Ta2 74.6(3)
C24 C23 Ta2 72.4(2)
C26 C23 Ta2 118.4(3)
C23 C24 C20 107.5(4)
C23 C24 C25 126.1(4)
C20 C24 C25 126.2(4)
C23 C24 Ta2 72.7(2)
C20 C24 Ta2 74.4(3)
C25 C24 Ta2 121.5(3)
C24 C25 H25A 109.5
C24 C25 H25B 109.5
H25A C25 H25B 109.5
C24 C25 H25C 109.5
H25A C25 H25C 109.5
H25B C25 H25C 109.5
C23 C26 H26A 109.5
C23 C26 H26B 109.5
H26A C26 H26B 109.5
C23 C26 H26C 109.5
H26A C26 H26C 109.5
H26B C26 H26C 109.5
C21 C27 H27A 109.5
C21 C27 H27B 109.5
H27A C27 H27B 109.5
C21 C27 H27C 109.5
H27A C27 H27C 109.5
H27B C27 H27C 109.5
C20 C28 H28A 109.5
C20 C28 H28B 109.5
H28A C28 H28B 109.5
C20 C28 H28C 109.5
H28A C28 H28C 109.5
H28B C28 H28C 109.5
C22 C29 H29A 109.5
C22 C29 H29B 109.5
H29A C29 H29B 109.5
C22 C29 H29C 109.5
H29A C29 H29C 109.5
H29B C29 H29C 109.5
C32 C31 C36 112.2(4)
C32 C31 B1 127.9(4)
C36 C31 B1 119.7(4)
F32 C32 C31 121.4(4)
F32 C32 C33 114.2(5)
C31 C32 C33 124.5(5)
C34 C33 F33 120.4(5)
C34 C33 C32 119.8(5)
F33 C33 C32 119.8(5)
F34 C34 C33 120.3(5)
F34 C34 C35 120.1(6)
C33 C34 C35 119.6(5)
F35 C35 C36 121.0(5)
F35 C35 C34 120.5(5)
C36 C35 C34 118.5(5)
F36 C36 C35 114.9(5)
F36 C36 C31 119.7(5)
C35 C36 C31 125.4(5)
C42 C41 C46 111.2(5)
C42 C41 B3 121.9(5)
C46 C41 B3 127.0(5)
F42 C42 C41 118.6(4)
F42 C42 C43 115.0(5)
C41 C42 C43 126.4(5)
F43 C43 C44 119.8(5)
F43 C43 C42 121.9(5)
C44 C43 C42 118.2(5)
F44 C44 C45 119.2(5)
F44 C44 C43 121.0(5)
C45 C44 C43 119.9(5)
F45 C45 C44 120.8(5)
F45 C45 C46 119.9(5)
C44 C45 C46 119.3(5)
F46 C46 C45 114.5(5)
F46 C46 C41 120.5(5)
C45 C46 C41 125.0(5)
C52 C51 C56 112.1(4)
C52 C51 B1 120.6(4)
C56 C51 B1 127.2(4)
F52 C52 C51 119.1(4)
F52 C52 C53 114.5(4)
C51 C52 C53 126.4(5)
F53 C53 C52 122.5(5)
F53 C53 C54 118.8(5)
C52 C53 C54 118.7(5)
F54 C54 C55 121.0(5)
F54 C54 C53 121.2(5)
C55 C54 C53 117.8(5)
F55 C55 C54 119.2(5)
F55 C55 C56 120.0(5)
C54 C55 C56 120.8(5)
F56 C56 C55 115.5(4)
F56 C56 C51 120.4(4)
C55 C56 C51 124.1(4)
C66 C61 C62 112.1(5)
C66 C61 B3 128.3(5)
C62 C61 B3 119.6(5)
F62 C62 C61 120.8(5)
F62 C62 C63 114.4(5)
C61 C62 C63 124.8(5)
F63 C63 C64 120.3(5)
F63 C63 C62 120.3(5)
C64 C63 C62 119.4(5)
F64 C64 C65 119.7(5)
F64 C64 C63 121.3(5)
C65 C64 C63 119.0(5)
F65 C65 C64 120.5(5)
F65 C65 C66 121.3(5)
C64 C65 C66 118.2(5)
C61 C66 F66 120.4(5)
C61 C66 C65 126.5(5)
F66 C66 C65 113.1(5)
C72 C71 C76 113.3(4)
C72 C71 B1 125.8(4)
C76 C71 B1 120.1(4)
F72 C72 C73 115.2(5)
F72 C72 C71 121.6(4)
C73 C72 C71 123.2(5)
C74 C73 F73 119.3(5)
C74 C73 C72 121.2(5)
F73 C73 C72 119.5(5)
F74 C74 C73 121.2(5)
F74 C74 C75 120.8(5)
C73 C74 C75 118.0(5)
F75 C75 C76 119.5(5)
F75 C75 C74 119.9(5)
C76 C75 C74 120.6(5)
F76 C76 C75 116.7(4)
F76 C76 C71 119.7(4)
C75 C76 C71 123.6(5)
C82 C81 C86 111.8(5)
C82 C81 B3 126.8(4)
C86 C81 B3 120.9(5)
F82 C82 C81 120.5(5)
F82 C82 C83 115.3(5)
C81 C82 C83 124.2(5)
F83 C83 C84 120.8(5)
F83 C83 C82 119.6(5)
C84 C83 C82 119.6(5)
F84 C84 C85 121.2(5)
F84 C84 C83 120.4(5)
C85 C84 C83 118.4(5)
C86 C85 F85 120.0(5)
C86 C85 C84 120.3(5)
F85 C85 C84 119.6(5)
C85 C86 F86 115.9(5)
C85 C86 C81 125.5(5)
F86 C86 C81 118.6(5)
C10 B1 C71 103.8(4)
C10 B1 C31 111.8(4)
C71 B1 C31 113.0(4)
C10 B1 C51 114.4(4)
C71 B1 C51 112.2(4)
C31 B1 C51 102.0(4)
C41 B3 C30 115.4(4)
C41 B3 C81 111.7(4)
C30 B3 C81 101.6(4)
C41 B3 C61 105.4(4)
C30 B3 C61 111.6(4)
C81 B3 C61 111.2(4)
C6D C1D C2D 120.2(12)
C6D C1D H1D 119.9
C2D C1D H1D 119.9
C1D C2D C3D 122.4(12)
C1D C2D H2D 118.8
C3D C2D H2D 118.8
C4D C3D C2D 117.7(13)
C4D C3D H3D 121.2
C2D C3D H3D 121.2
C3D C4D C5D 118.9(15)
C3D C4D H4D 120.6
C5D C4D H4D 120.6
C4D C5D C6D 121.7(16)
C4D C5D H5D 119.1
C6D C5D H5D 119.1
C1D C6D C5D 119.1(14)
C1D C6D H6D 120.5
C5D C6D H6D 120.5
C2D' C1D' C6D' 122.2(14)
C2D' C1D' H1D' 118.9
C6D' C1D' H1D' 118.9
C1D' C2D' C3D' 119.8(15)
C1D' C2D' H2D' 120.1
C3D' C2D' H2D' 120.1
C4D' C3D' C2D' 118.6(16)
C4D' C3D' H3D' 120.7
C2D' C3D' H3D' 120.7
C5D' C4D' C3D' 121.4(15)
C5D' C4D' H4D' 119.3
C3D' C4D' H4D' 119.3
C4D' C5D' C6D' 120.7(15)
C4D' C5D' H5D' 119.7
C6D' C5D' H5D' 119.7
C1D' C6D' C5D' 117.3(14)
C1D' C6D' H6D' 121.3
C5D' C6D' H6D' 121.3

loop_
_geom_bond_atom_site_label_1
_geom_bond_atom_site_label_2
_geom_bond_distance
Ta1 O1 1.914(3)
Ta1 C6 2.120(5)
Ta1 C7 2.125(5)
Ta1 C2 2.382(4)
Ta1 C3 2.385(4)
Ta1 C4 2.440(5)
Ta1 C1 2.451(5)
Ta1 C5 2.474(5)
Ta2 O1 1.910(3)
Ta2 C9 2.119(5)
Ta2 C8 2.134(5)
Ta2 C24 2.370(4)
Ta2 C23 2.374(4)
Ta2 C20 2.418(4)
Ta2 C22 2.424(4)
Ta2 C21 2.488(5)
C1 C5 1.425(7)
C1 C2 1.441(7)
C1 C11 1.516(7)
C2 C3 1.424(7)
C2 C12 1.510(7)
C3 C4 1.435(7)
C3 C13 1.497(7)
C4 C5 1.430(7)
C4 C14 1.522(6)
C5 C15 1.523(7)
C6 H6A 0.9800
C6 H6B 0.9800
C6 H6C 0.9800
C7 H7A 0.9800
C7 H7B 0.9800
C7 H7C 0.9800
C10 B1 1.651(7)
C10 H10A 0.9800
C10 H10B 0.9800
C10 H10C 0.9800
C11 H11A 0.9800
C11 H11B 0.9800
C11 H11C 0.9800
C12 H12A 0.9800
C12 H12B 0.9800
C12 H12C 0.9800
C13 H13A 0.9800
C13 H13B 0.9800
C13 H13C 0.9800
C14 H14A 0.9800
C14 H14B 0.9800
C14 H14C 0.9800
C15 H15A 0.9800
C15 H15B 0.9800
C15 H15C 0.9800
C9 H9A 0.9800
C9 H9B 0.9800
C9 H9C 0.9800
C8 H8A 0.9800
C8 H8B 0.9800
C8 H8C 0.9800
C30 B3 1.665(8)
C30 H30A 0.9800
C30 H30B 0.9800
C30 H30C 0.9800
C20 C21 1.430(7)
C20 C24 1.433(6)
C20 C28 1.529(7)
C21 C22 1.430(7)
C21 C27 1.515(7)
C22 C23 1.428(7)
C22 C29 1.513(7)
C23 C24 1.421(6)
C23 C26 1.509(6)
C24 C25 1.519(6)
C25 H25A 0.9800
C25 H25B 0.9800
C25 H25C 0.9800
C26 H26A 0.9800
C26 H26B 0.9800
C26 H26C 0.9800
C27 H27A 0.9800
C27 H27B 0.9800
C27 H27C 0.9800
C28 H28A 0.9800
C28 H28B 0.9800
C28 H28C 0.9800
C29 H29A 0.9800
C29 H29B 0.9800
C29 H29C 0.9800
C31 C32 1.389(6)
C31 C36 1.415(7)
C31 B1 1.673(7)
C32 F32 1.371(6)
C32 C33 1.399(7)
C33 C34 1.364(8)
C33 F33 1.371(6)
C34 F34 1.358(6)
C34 C35 1.386(8)
C35 F35 1.345(6)
C35 C36 1.382(7)
C36 F36 1.362(6)
C41 C42 1.399(7)
C41 C46 1.400(7)
C41 B3 1.652(8)
C42 F42 1.379(6)
C42 C43 1.383(7)
C43 F43 1.353(6)
C43 C44 1.371(8)
C44 F44 1.364(6)
C44 C45 1.370(8)
C45 F45 1.362(6)
C45 C46 1.390(7)
C46 F46 1.371(6)
C51 C52 1.392(6)
C51 C56 1.399(6)
C51 B1 1.670(7)
C52 F52 1.368(5)
C52 C53 1.377(6)
C53 F53 1.353(6)
C53 C54 1.398(7)
C54 F54 1.349(5)
C54 C55 1.380(7)
C55 F55 1.366(5)
C55 C56 1.384(6)
C56 F56 1.366(5)
C61 C66 1.387(7)
C61 C62 1.394(7)
C61 B3 1.675(8)
C62 F62 1.371(6)
C62 C63 1.393(8)
C63 F63 1.353(6)
C63 C64 1.384(8)
C64 F64 1.354(6)
C64 C65 1.388(7)
C65 F65 1.351(6)
C65 C66 1.387(7)
C66 F66 1.389(5)
C71 C72 1.403(7)
C71 C76 1.407(6)
C71 B1 1.662(7)
C72 F72 1.357(5)
C72 C73 1.389(7)
C73 C74 1.367(7)
C73 F73 1.376(6)
C74 F74 1.355(6)
C74 C75 1.377(7)
C75 F75 1.365(5)
C75 C76 1.387(7)
C76 F76 1.363(5)
C81 C82 1.397(7)
C81 C86 1.418(7)
C81 B3 1.661(8)
C82 F82 1.355(5)
C82 C83 1.410(7)
C83 F83 1.348(6)
C83 C84 1.378(8)
C84 F84 1.347(6)
C84 C85 1.385(8)
C85 C86 1.354(7)
C85 F85 1.368(6)
C86 F86 1.373(6)
C1D C6D 1.37(2)
C1D C2D 1.39(2)
C1D H1D 0.9500
C2D C3D 1.41(2)
C2D H2D 0.9500
C3D C4D 1.41(2)
C3D H3D 0.9500
C4D C5D 1.41(3)
C4D H4D 0.9500
C5D C6D 1.40(2)
C5D H5D 0.9500
C6D H6D 0.9500
C1D' C2D' 1.35(2)
C1D' C6D' 1.38(2)
C1D' H1D' 0.9500
C2D' C3D' 1.42(2)
C2D' H2D' 0.9500
C3D' C4D' 1.37(3)
C3D' H3D' 0.9500
C4D' C5D' 1.36(3)
C4D' H4D' 0.9500
C5D' C6D' 1.41(2)
C5D' H5D' 0.9500
C6D' H6D' 0.9500
